data_1546054
loop_
_publ_author_name
'Mosquera, Marta Elena Gonzalez'
'Gomez-Sal, Pilar'
'Egido, Irene'
'L\'opez L\'opez, Mar\'ia'
'Hortelano, Carlos'

_publ_section_title
;
 FDHALO17: Comparison of Halogen Bonding networks with Ru(II) complexes
 and analysis of the influence of the XB interaction on their reactivity
;
_journal_name_full 'Faraday Discuss.'
_journal_paper_doi 10.1039/C7FD00079K
_journal_year 2017
_chemical_compound_source 'synthesis as described'
_chemical_formula_moiety 'C20 H36 Br2 I6 N4 Ru1'
_chemical_formula_sum 'C20 H36 Br2 I6 N4 Ru'
_chemical_formula_weight 1354.82
_chemical_name_systematic
;
 ?
;
_space_group_IT_number 14
_symmetry_cell_setting monoclinic
_symmetry_Int_Tables_number 14
_symmetry_space_group_name_Hall '-P 2yn'
_symmetry_space_group_name_H-M 'P 1 21/n 1'
_atom_sites_solution_hydrogens geom
_atom_sites_solution_primary direct
_atom_sites_solution_secondary difmap
_audit_conform_dict_location ftp://ftp.iucr.org/pub/cif_core.dic
_audit_conform_dict_name cif_core.dic
_audit_conform_dict_version 2.4
_audit_creation_date 2017-02-22T11:33:54-00:00
_audit_creation_method 'WinGX routine CIF_UPDATE'
_audit_update_record
;
2017-02-22 deposited with the CCDC.
2017-05-02 downloaded from the CCDC.
;
_cell_angle_alpha 90
_cell_angle_beta 103.339(6)
_cell_angle_gamma 90
_cell_formula_units_Z 2
_cell_length_a 9.2035(5)
_cell_length_b 11.3936(7)
_cell_length_c 18.5083(18)
_cell_measurement_reflns_used 234
_cell_measurement_temperature 200(2)
_cell_measurement_theta_max 16.43
_cell_measurement_theta_min 3.32
_cell_measurement_wavelength 0.71073
_cell_volume 1888.4(2)
_computing_cell_refinement 'Dirax/lsq (Duisenberg & Schreurs, 1989-2000)'
_computing_data_collection 'Collect (Bruker AXS BV, 1997-2004)'
_computing_data_reduction 'EvalCCD (Duisenberg & Schreurs 1990-2000)'
_computing_molecular_graphics 'Ortep-3 for Windows (Farrugia, 1997)'
_computing_publication_material 'WinGX publication routines (Farrugia, 1999)'
_computing_structure_refinement 'SHELXL-97 (Sheldrick, 2008)'
_diffrn_ambient_temperature 200(2)
_diffrn_detector 'CCD plate'
_diffrn_detector_area_resol_mean 9
_diffrn_measured_fraction_theta_full 0.974
_diffrn_measured_fraction_theta_max 0.974
_diffrn_measurement_device '95mm CCD camera on \k-goniostat'
_diffrn_measurement_device_type KappaCCD
_diffrn_measurement_method 'CCD rotation images, thick slices'
_diffrn_orient_matrix_type X=UH
_diffrn_orient_matrix_UB_11 0.01
_diffrn_orient_matrix_UB_12 0
_diffrn_orient_matrix_UB_13 0
_diffrn_orient_matrix_UB_21 0
_diffrn_orient_matrix_UB_22 0.01
_diffrn_orient_matrix_UB_23 0
_diffrn_orient_matrix_UB_31 0
_diffrn_orient_matrix_UB_32 0
_diffrn_orient_matrix_UB_33 0.01
_diffrn_radiation_monochromator graphite
_diffrn_radiation_probe x-ray
_diffrn_radiation_type MoK\a
_diffrn_radiation_wavelength 0.71073
_diffrn_reflns_av_R_equivalents 0.052
_diffrn_reflns_av_unetI/netI 0.1141
_diffrn_reflns_limit_h_max 10
_diffrn_reflns_limit_h_min -11
_diffrn_reflns_limit_k_max 14
_diffrn_reflns_limit_k_min -14
_diffrn_reflns_limit_l_max 24
_diffrn_reflns_limit_l_min -21
_diffrn_reflns_number 11995
_diffrn_reflns_reduction_process
;
 Scaled and merged with Sortav
 R.H. Blessing, (1987) Cryst. Rev. 1, 3-58
 R.H. Blessing, (1989) J. Appl. Cryst. 22, 396-397
;
_diffrn_reflns_theta_full 27.51
_diffrn_reflns_theta_max 27.51
_diffrn_reflns_theta_min 3.29
_diffrn_source 'Enraf Nonius FR590'
_exptl_absorpt_coefficient_mu 7.451
_exptl_absorpt_correction_T_max 0.18
_exptl_absorpt_correction_T_min 0.09
_exptl_absorpt_correction_type multi-scan
_exptl_absorpt_process_details
;
 R.H. Blessing, Acta Cryst. (1995), A51, 33-38
;
_exptl_crystal_colour red
_exptl_crystal_density_diffrn 2.383
_exptl_crystal_density_method 'not measured'
_exptl_crystal_description prism
_exptl_crystal_F_000 1232
_exptl_crystal_size_max 0.4
_exptl_crystal_size_mid 0.3
_exptl_crystal_size_min 0.3
_refine_diff_density_max 2.022
_refine_diff_density_min -2.471
_refine_diff_density_rms 0.25
_refine_ls_extinction_method none
_refine_ls_goodness_of_fit_ref 1.082
_refine_ls_hydrogen_treatment constr
_refine_ls_matrix_type full
_refine_ls_number_parameters 151
_refine_ls_number_reflns 4213
_refine_ls_number_restraints 0
_refine_ls_restrained_S_all 1.082
_refine_ls_R_factor_all 0.0698
_refine_ls_R_factor_gt 0.0513
_refine_ls_shift/su_max 0
_refine_ls_shift/su_mean 0
_refine_ls_structure_factor_coef Fsqd
_refine_ls_weighting_details 'calc w=1/[\s^2^(Fo^2^)+(0.0340P)^2^+9.0564P] where P=(Fo^2^+2Fc^2^)/3'
_refine_ls_weighting_scheme calc
_refine_ls_wR_factor_gt 0.147
_refine_ls_wR_factor_ref 0.1602
_reflns_number_gt 3267
_reflns_number_total 4213
_reflns_threshold_expression >2\s(I)
_cod_data_source_file c7fd00079k2.cif
_cod_data_source_block 2a3I2
_cod_original_sg_symbol_H-M 'P 21/n'
_cod_database_code 1546054

loop_
_symmetry_equiv_pos_as_xyz
'x, y, z'
'-x+1/2, y+1/2, -z+1/2'
'-x, -y, -z'
'x-1/2, -y-1/2, z-1/2'

loop_
_atom_site_label
_atom_site_type_symbol
_atom_site_fract_x
_atom_site_fract_y
_atom_site_fract_z
_atom_site_U_iso_or_equiv
_atom_site_adp_type
_atom_site_occupancy
_atom_site_symmetry_multiplicity
_atom_site_calc_flag
_atom_site_refinement_flags
Ru1 Ru 0 0 0 0.0211(2) Uani 1 2 d S
Br1 Br 0.06050(10) 0.14177(7) -0.09521(5) 0.0303(2) Uani 1 1 d .
I1 I 0.02470(8) 0.39418(5) -0.02788(3) 0.0430(2) Uani 1 1 d .
I2 I 0.20098(7) 0.00766(5) -0.20040(3) 0.0348(2) Uani 1 1 d .
I3 I 0.31606(10) -0.11447(9) -0.29552(6) 0.0785(3) Uani 1 1 d .
N1 N 0.2865(8) -0.1510(7) -0.0015(4) 0.0350(17) Uani 1 1 d .
N2 N 0.1453(8) 0.1635(6) 0.1343(4) 0.0307(15) Uani 1 1 d .
C1 C 0.1843(9) -0.0931(7) 0.0014(5) 0.0281(18) Uani 1 1 d .
C2 C 0.4079(10) -0.2303(8) -0.0082(6) 0.039(2) Uani 1 1 d .
C3 C 0.3450(12) -0.3113(9) -0.0739(7) 0.050(3) Uani 1 1 d .
H3A H 0.2641 -0.3564 -0.0635 0.075 Uiso 1 1 calc R
H3B H 0.4222 -0.3633 -0.0816 0.075 Uiso 1 1 calc R
H3C H 0.3094 -0.265 -0.1177 0.075 Uiso 1 1 calc R
C4 C 0.5330(12) -0.1600(11) -0.0213(9) 0.064(3) Uani 1 1 d .
H4A H 0.5699 -0.1101 0.0207 0.096 Uiso 1 1 calc R
H4B H 0.4995 -0.1127 -0.065 0.096 Uiso 1 1 calc R
H4C H 0.6115 -0.2112 -0.0283 0.096 Uiso 1 1 calc R
C5 C 0.4465(17) -0.3031(14) 0.0643(8) 0.085(5) Uani 1 1 d .
H5A H 0.3604 -0.347 0.0693 0.127 Uiso 1 1 calc R
H5B H 0.4766 -0.2513 0.1059 0.127 Uiso 1 1 calc R
H5C H 0.5267 -0.3562 0.0625 0.127 Uiso 1 1 calc R
C11 C 0.0990(9) 0.1032(7) 0.0842(5) 0.0252(17) Uani 1 1 d .
C12 C 0.1916(10) 0.2386(8) 0.1998(5) 0.0328(19) Uani 1 1 d .
C13 C 0.2404(12) 0.1589(9) 0.2667(5) 0.044(2) Uani 1 1 d .
H13A H 0.3242 0.1127 0.261 0.067 Uiso 1 1 calc R
H13B H 0.1594 0.108 0.2705 0.067 Uiso 1 1 calc R
H13C H 0.2685 0.2057 0.3109 0.067 Uiso 1 1 calc R
C14 C 0.3221(12) 0.3134(9) 0.1873(6) 0.047(2) Uani 1 1 d .
H14A H 0.4031 0.263 0.1827 0.071 Uiso 1 1 calc R
H14B H 0.3547 0.3653 0.2288 0.071 Uiso 1 1 calc R
H14C H 0.2902 0.3586 0.1427 0.071 Uiso 1 1 calc R
C15 C 0.0599(11) 0.3130(9) 0.2069(6) 0.046(2) Uani 1 1 d .
H15A H -0.0194 0.2632 0.2144 0.069 Uiso 1 1 calc R
H15B H 0.026 0.358 0.1623 0.069 Uiso 1 1 calc R
H15C H 0.0893 0.3652 0.2484 0.069 Uiso 1 1 calc R

loop_
_atom_site_aniso_label
_atom_site_aniso_U_11
_atom_site_aniso_U_22
_atom_site_aniso_U_33
_atom_site_aniso_U_23
_atom_site_aniso_U_13
_atom_site_aniso_U_12
Ru1 0.0215(4) 0.0211(5) 0.0203(5) -0.0066(3) 0.0042(3) 0.0023(3)
Br1 0.0423(5) 0.0232(4) 0.0282(4) -0.0005(3) 0.0142(4) 0.0032(4)
I1 0.0642(5) 0.0324(4) 0.0340(4) -0.0010(2) 0.0145(3) 0.0004(3)
I2 0.0375(4) 0.0345(3) 0.0337(3) -0.0011(2) 0.0110(3) 0.0024(2)
I3 0.0640(6) 0.0972(7) 0.0769(7) -0.0298(5) 0.0217(5) 0.0118(5)
N1 0.030(4) 0.036(4) 0.037(4) -0.005(3) 0.004(3) 0.006(3)
N2 0.034(4) 0.025(3) 0.032(4) -0.005(3) 0.006(3) -0.004(3)
C1 0.026(4) 0.034(5) 0.024(4) -0.008(3) 0.006(3) 0.001(4)
C2 0.034(5) 0.035(5) 0.044(6) -0.004(4) 0.004(4) 0.015(4)
C3 0.047(6) 0.046(6) 0.056(7) -0.014(5) 0.012(5) 0.009(5)
C4 0.035(6) 0.058(7) 0.103(11) -0.019(7) 0.024(6) -0.002(5)
C5 0.084(10) 0.111(12) 0.056(8) 0.011(7) 0.008(7) 0.069(9)
C11 0.023(4) 0.022(4) 0.031(5) 0.000(3) 0.006(3) -0.001(3)
C12 0.042(5) 0.034(5) 0.020(4) -0.010(3) 0.003(4) -0.008(4)
C13 0.052(6) 0.050(6) 0.026(5) 0.003(4) -0.001(4) -0.002(5)
C14 0.047(6) 0.054(6) 0.038(6) -0.010(5) 0.005(4) -0.015(5)
C15 0.050(6) 0.044(6) 0.043(6) -0.018(4) 0.010(5) 0.002(5)

loop_
_atom_type_symbol
_atom_type_description
_atom_type_scat_dispersion_real
_atom_type_scat_dispersion_imag
_atom_type_scat_source
C C 0.0033 0.0016 'International Tables Vol C Tables 4.2.6.8 and 6.1.1.4'
H H 0 0 'International Tables Vol C Tables 4.2.6.8 and 6.1.1.4'
Br Br -0.2901 2.4595 'International Tables Vol C Tables 4.2.6.8 and 6.1.1.4'
I I -0.4742 1.8119 'International Tables Vol C Tables 4.2.6.8 and 6.1.1.4'
N N 0.0061 0.0033 'International Tables Vol C Tables 4.2.6.8 and 6.1.1.4'
Ru Ru -1.2594 0.8363 'International Tables Vol C Tables 4.2.6.8 and 6.1.1.4'

loop_
_exptl_crystal_face_index_h
_exptl_crystal_face_index_k
_exptl_crystal_face_index_l
_exptl_crystal_face_perp_dist
-1 2 -4 0.137
1 -2 4 0.177
6 5 -3 0.208
-6 -5 3 0.154
-3 6 5 0.184
1 -3 -4 0.262
2 -3 20 0.184
-1 -10 8 0.169
-2 0 -1 0.171

loop_
_geom_angle_atom_site_label_1
_geom_angle_atom_site_label_2
_geom_angle_atom_site_label_3
_geom_angle
_geom_angle_site_symmetry_1
_geom_angle_site_symmetry_3
C1 Ru1 C1 180.0(6) . 3
C1 Ru1 C11 94.0(3) . .
C1 Ru1 C11 86.0(3) 3 .
C1 Ru1 C11 86.0(3) . 3
C1 Ru1 C11 94.0(3) 3 3
C11 Ru1 C11 180.0(5) . 3
C1 Ru1 Br1 88.5(3) . 3
C1 Ru1 Br1 91.5(3) 3 3
C11 Ru1 Br1 88.1(2) . 3
C11 Ru1 Br1 91.9(2) 3 3
C1 Ru1 Br1 91.5(3) . .
C1 Ru1 Br1 88.5(3) 3 .
C11 Ru1 Br1 91.9(2) . .
C11 Ru1 Br1 88.1(2) 3 .
Br1 Ru1 Br1 180.00(4) 3 .
C1 N1 C2 175.8(9) . .
C11 N2 C12 175.0(8) . .
N1 C1 Ru1 175.8(7) . .
N1 C2 C4 108.7(8) . .
N1 C2 C3 106.5(7) . .
C4 C2 C3 111.4(10) . .
N1 C2 C5 106.5(9) . .
C4 C2 C5 113.8(11) . .
C3 C2 C5 109.6(10) . .
N2 C11 Ru1 174.6(7) . .
N2 C12 C15 108.3(7) . .
N2 C12 C13 107.5(7) . .
C15 C12 C13 111.0(8) . .
N2 C12 C14 106.8(7) . .
C15 C12 C14 112.0(8) . .
C13 C12 C14 111.2(8) . .

loop_
_geom_bond_atom_site_label_1
_geom_bond_atom_site_label_2
_geom_bond_distance
_geom_bond_site_symmetry_2
Ru1 C1 1.996(8) .
Ru1 C1 1.996(8) 3
Ru1 C11 1.997(8) .
Ru1 C11 1.997(8) 3
Ru1 Br1 2.5450(8) 3
Ru1 Br1 2.5450(8) .
I1 I1 2.7025(12) 3_565
I2 I3 2.6491(11) .
N1 C1 1.160(11) .
N1 C2 1.465(11) .
N2 C11 1.154(11) .
N2 C12 1.465(10) .
C2 C4 1.469(16) .
C2 C3 1.529(14) .
C2 C5 1.546(17) .
C12 C15 1.509(13) .
C12 C13 1.517(13) .
C12 C14 1.533(14) .
